data_9004980
loop_
_publ_author_name
'Wallwork, K. S.'
'James, M.'
'Carter, M. L.'

_publ_section_title
;
 The crystal chemistry, structure and properties
 of a synthetic carnotite-type compound, Ba2[(UO2)2Ti2O8]
;
_journal_name_full 'The Canadian Mineralogist'
_journal_page_first 433
_journal_page_last 442
_journal_paper_doi 10.2113/gscanmin.44.2.433
_journal_volume 44
_journal_year 2006
_chemical_compound_source Synthetic
_chemical_formula_structural Ba2[(UO2)2Ti2O8]
_chemical_formula_sum 'Ba O6 Ti U'
_space_group_IT_number 14
_symmetry_space_group_name_Hall '-P 2ybc'
_symmetry_space_group_name_H-M 'P 1 21/c 1'
_cell_angle_alpha 90
_cell_angle_beta 75.936
_cell_angle_gamma 90
_cell_length_a 6.4463
_cell_length_b 8.5999
_cell_length_c 10.2532
_cell_formula_units_Z 4
_cell_volume 551.374
_database_code_amcsd 0006083
_exptl_crystal_density_diffrn 6.255
_cod_original_formula_sum 'Ba U Ti O6'
_cod_database_code 9004980
_amcsd_formula_title Ba2[(UO2)2Ti2O8]

loop_
_space_group_symop_operation_xyz
x,y,z
x,1/2-y,1/2+z
-x,1/2+y,1/2-z
-x,-y,-z

loop_
_atom_site_label
_atom_site_fract_x
_atom_site_fract_y
_atom_site_fract_z
_atom_site_U_iso_or_equiv
Ba 0.45790 0.76610 0.34710 0.01700
U 0.02350 0.98050 0.17750 0.00200
Ti 0.11040 0.15060 0.45060 0.00100
O1 0.07960 0.21440 0.27760 0.01300
O2 0.26120 0.50990 0.26070 0.01300
O3 0.31300 0.95340 0.12400 0.01300
O4 0.92980 0.43820 0.11080 0.01300
O5 0.00410 0.84770 0.98730 0.01300
O6 0.61950 0.65820 0.05630 0.01300

loop_
_cod_related_entry_id
_cod_related_entry_database
_cod_related_entry_code
1 AMCSD 0006083
